data_4020888
loop_
_publ_author_name
'N. Satish Kumar'
'K. Praveen Kumar'
'K. V. P. Pavan Kumar'
'Praveen Kommana'
'Jagadese J. Vittal'
'K. C. Kumara Swamy'

_publ_section_title
;
 Diverse Modes of Reactivity of Dialkyl Azodicarboxylates
 with P(III) Compounds: Synthesis, Structure,
 and Reactivity of Products Other than the Morrison-Brunn-Huisgen
 Intermediate in a Mitsunobu-Type Reaction
;
_journal_name_full 'Journal of Organic Chemistry'
_journal_page_first 1880
_journal_page_last 1889
_journal_paper_doi 10.1021/jo035634d
_journal_volume 69
_journal_year 2004
_chemical_formula_sum 'C20 H42 Cl N5 O4 P2'
_chemical_formula_weight 513.98
_space_group_IT_number 2
_symmetry_cell_setting triclinic
_symmetry_space_group_name_Hall '-P 1'
_symmetry_space_group_name_H-M 'P -1'
_cell_angle_alpha 76.23(4)
_cell_angle_beta 75.65(4)
_cell_angle_gamma 80.66(2)
_cell_formula_units_Z 4
_cell_length_a 11.439(2)
_cell_length_b 14.028(3)
_cell_length_c 19.909(2)
_cell_measurement_temperature 293(2)
_cell_volume 2987.9(9)
_diffrn_ambient_temperature 293(2)
_exptl_crystal_density_diffrn 1.143
_cod_database_code 4020888

loop_
_symmetry_equiv_pos_as_xyz
'x, y, z'
'-x, -y, -z'

loop_
_atom_site_label
_atom_site_type_symbol
_atom_site_fract_x
_atom_site_fract_y
_atom_site_fract_z
_atom_site_U_iso_or_equiv
_atom_site_adp_type
_atom_site_occupancy
_atom_site_calc_flag
_atom_site_refinement_flags
_atom_site_disorder_assembly
_atom_site_disorder_group
P1 P 0.68194(9) 0.90693(7) 0.41693(6) 0.0668(3) Uani 1 d . . .
P2 P 0.80811(8) 0.74292(6) 0.41148(5) 0.0534(2) Uani 1 d . . .
P3 P 0.31106(11) 1.08063(7) 0.07632(6) 0.0738(3) Uani 1 d . . .
P4 P 0.34029(9) 1.25234(7) 0.08215(5) 0.0615(3) Uani 1 d . . .
Cl1 Cl 0.52769(11) 0.91204(10) 0.37274(8) 0.1061(4) Uani 1 d . . .
Cl2 Cl 0.11994(13) 1.06273(11) 0.11083(8) 0.1152(5) Uani 1 d . . .
O1 O 0.9055(3) 0.88677(18) 0.46993(16) 0.0785(8) Uani 1 d . . .
O2 O 1.0481(3) 0.77304(19) 0.51070(16) 0.0821(8) Uani 1 d . . .
O3 O 1.1363(3) 0.51804(18) 0.43370(17) 0.0922(10) Uani 1 d . . .
O4 O 1.1433(2) 0.67468(18) 0.37244(16) 0.0829(8) Uani 1 d . . .
O5 O 0.5643(3) 1.11425(19) 0.04057(18) 0.0883(9) Uani 1 d . . .
O6 O 0.6868(2) 1.23480(19) 0.00257(16) 0.0802(8) Uani 1 d . . .
O7 O 0.5736(3) 1.49250(18) 0.07192(15) 0.0838(8) Uani 1 d . . .
O8 O 0.5943(3) 1.33698(17) 0.13612(13) 0.0733(7) Uani 1 d . . .
N1 N 0.6896(2) 0.7919(2) 0.46640(15) 0.0587(7) Uani 1 d . . .
N2 N 0.7968(3) 0.85576(19) 0.35995(14) 0.0596(7) Uani 1 d . . .
N3 N 0.8200(3) 0.6471(2) 0.38924(19) 0.0769(9) Uani 1 d . . .
N4 N 0.9307(2) 0.73055(17) 0.44991(14) 0.0524(6) Uani 1 d . . .
N5 N 0.9924(3) 0.6360(2) 0.46567(16) 0.0579(7) Uani 1 d . . .
N6 N 0.3111(3) 1.1947(2) 0.02436(15) 0.0632(7) Uani 1 d . . .
N7 N 0.3313(3) 1.1411(2) 0.13550(16) 0.0711(8) Uani 1 d . . .
N8 N 0.2809(3) 1.3484(3) 0.0990(2) 0.0901(11) Uani 1 d . . .
N9 N 0.4909(3) 1.27174(18) 0.05327(15) 0.0566(7) Uani 1 d . . .
N10 N 0.5200(3) 1.3683(2) 0.03790(16) 0.0594(7) Uani 1 d . . .
C1 C 0.6204(4) 0.7545(3) 0.5394(2) 0.0758(11) Uani 1 d . . .
C2 C 0.7058(5) 0.7121(5) 0.5873(3) 0.146(3) Uani 1 d . . .
H2A H 0.6605 0.6876 0.6341 0.219 Uiso 1 calc R . .
H2B H 0.7524 0.7624 0.5887 0.219 Uiso 1 calc R . .
H2C H 0.7595 0.6589 0.5699 0.219 Uiso 1 calc R . .
C3 C 0.5376(6) 0.8391(5) 0.5653(3) 0.154(3) Uani 1 d . . .
H3A H 0.4868 0.8690 0.5324 0.231 Uiso 1 calc R . .
H3B H 0.5853 0.8871 0.5691 0.231 Uiso 1 calc R . .
H3C H 0.4879 0.8151 0.6109 0.231 Uiso 1 calc R . .
C4 C 0.5519(9) 0.6748(7) 0.5374(4) 0.223(5) Uani 1 d . . .
H4A H 0.4943 0.7010 0.5080 0.334 Uiso 1 calc R . .
H4B H 0.5097 0.6481 0.5846 0.334 Uiso 1 calc R . .
H4C H 0.6071 0.6237 0.5184 0.334 Uiso 1 calc R . .
C5 C 0.8704(4) 0.9055(3) 0.2928(2) 0.0764(11) Uani 1 d . . .
C6 C 0.9930(7) 0.8662(8) 0.2843(4) 0.259(7) Uani 1 d . . .
H6A H 1.0307 0.8910 0.3138 0.389 Uiso 1 calc R . .
H6B H 1.0339 0.8853 0.2357 0.389 Uiso 1 calc R . .
H6C H 0.9983 0.7955 0.2978 0.389 Uiso 1 calc R . .
C7 C 0.8231(10) 0.8929(9) 0.2329(3) 0.247(6) Uani 1 d . . .
H7A H 0.8544 0.9395 0.1909 0.371 Uiso 1 calc R . .
H7B H 0.7360 0.9039 0.2440 0.371 Uiso 1 calc R . .
H7C H 0.8482 0.8270 0.2250 0.371 Uiso 1 calc R . .
C8 C 0.8551(10) 1.0138(5) 0.2902(5) 0.245(6) Uani 1 d . . .
H8A H 0.8970 1.0271 0.3227 0.367 Uiso 1 calc R . .
H8B H 0.7703 1.0362 0.3033 0.367 Uiso 1 calc R . .
H8C H 0.8880 1.0479 0.2431 0.367 Uiso 1 calc R . .
C9 C 0.7738(5) 0.5863(3) 0.3542(3) 0.0957(15) Uani 1 d . . .
C10 C 0.6657(9) 0.6419(6) 0.3259(6) 0.230(5) Uani 1 d . . .
H10A H 0.6863 0.7051 0.2977 0.344 Uiso 1 calc R . .
H10B H 0.5989 0.6510 0.3647 0.344 Uiso 1 calc R . .
H10C H 0.6433 0.6048 0.2971 0.344 Uiso 1 calc R . .
C11 C 0.7332(10) 0.4989(5) 0.4055(5) 0.212(5) Uani 1 d . . .
H11A H 0.8000 0.4624 0.4250 0.318 Uiso 1 calc R . .
H11B H 0.7031 0.4581 0.3825 0.318 Uiso 1 calc R . .
H11C H 0.6696 0.5184 0.4429 0.318 Uiso 1 calc R . .
C12 C 0.8694(9) 0.5634(8) 0.2936(6) 0.269(7) Uani 1 d . . .
H12A H 0.9056 0.6223 0.2678 0.404 Uiso 1 calc R . .
H12B H 0.8345 0.5385 0.2630 0.404 Uiso 1 calc R . .
H12C H 0.9304 0.5146 0.3105 0.404 Uiso 1 calc R . .
C13 C 0.9584(3) 0.8045(3) 0.47725(19) 0.0611(8) Uani 1 d . . .
C14 C 1.0930(5) 0.8476(4) 0.5357(3) 0.1076(19) Uani 1 d . . .
H14 H 1.0269 0.8976 0.5499 0.129 Uiso 1 calc R . .
C15 C 1.1438(10) 0.7919(6) 0.5969(6) 0.244(6) Uani 1 d . . .
H15A H 1.0790 0.7693 0.6356 0.367 Uiso 1 calc R . .
H15B H 1.1874 0.8340 0.6110 0.367 Uiso 1 calc R . .
H15C H 1.1979 0.7362 0.5838 0.367 Uiso 1 calc R . .
C16 C 1.1894(7) 0.8932(6) 0.4787(6) 0.189(4) Uani 1 d . . .
H16A H 1.2580 0.8448 0.4703 0.284 Uiso 1 calc R . .
H16B H 1.2135 0.9468 0.4926 0.284 Uiso 1 calc R . .
H16C H 1.1594 0.9178 0.4362 0.284 Uiso 1 calc R . .
C17 C 1.0930(3) 0.6040(2) 0.4233(2) 0.0660(9) Uani 1 d . . .
C18 C 1.2628(5) 0.6464(4) 0.3313(3) 0.118(2) Uani 1 d . . .
H18 H 1.3039 0.5857 0.3551 0.141 Uiso 1 calc R . .
C19 C 1.3282(9) 0.7275(12) 0.3160(8) 0.350(11) Uani 1 d . . .
H19A H 1.3796 0.7325 0.2695 0.524 Uiso 1 calc R . .
H19B H 1.3771 0.7192 0.3503 0.524 Uiso 1 calc R . .
H19C H 1.2729 0.7866 0.3178 0.524 Uiso 1 calc R . .
C20 C 1.2468(10) 0.6405(14) 0.2658(7) 0.380(12) Uani 1 d . . .
H20A H 1.2277 0.7057 0.2395 0.570 Uiso 1 calc R . .
H20B H 1.1815 0.6017 0.2722 0.570 Uiso 1 calc R . .
H20C H 1.3202 0.6100 0.2402 0.570 Uiso 1 calc R . .
C21 C 0.3089(4) 1.2233(3) -0.0521(2) 0.0816(12) Uani 1 d . . .
C22 C 0.2169(9) 1.3123(7) -0.0625(4) 0.216(5) Uani 1 d . . .
H22A H 0.2335 1.3461 -0.1112 0.324 Uiso 1 calc R . .
H22B H 0.2214 1.3559 -0.0329 0.324 Uiso 1 calc R . .
H22C H 0.1370 1.2915 -0.0500 0.324 Uiso 1 calc R . .
C23 C 0.2771(10) 1.1404(5) -0.0737(3) 0.204(5) Uani 1 d . . .
H23A H 0.3418 1.0875 -0.0718 0.306 Uiso 1 calc R . .
H23B H 0.2648 1.1610 -0.1213 0.306 Uiso 1 calc R . .
H23C H 0.2039 1.1182 -0.0424 0.306 Uiso 1 calc R . .
C24 C 0.4257(7) 1.2574(7) -0.0942(3) 0.179(4) Uani 1 d . . .
H24A H 0.4910 1.2086 -0.0829 0.269 Uiso 1 calc R . .
H24B H 0.4354 1.3184 -0.0834 0.269 Uiso 1 calc R . .
H24C H 0.4267 1.2675 -0.1438 0.269 Uiso 1 calc R . .
C25 C 0.3545(6) 1.0977(4) 0.2077(2) 0.1083(18) Uani 1 d . . .
C26 C 0.4462(8) 1.1433(5) 0.2224(3) 0.182(4) Uani 1 d . . .
H26A H 0.5201 1.1360 0.1876 0.272 Uiso 1 calc R . .
H26B H 0.4599 1.1122 0.2686 0.272 Uiso 1 calc R . .
H26C H 0.4198 1.2122 0.2207 0.272 Uiso 1 calc R . .
C27 C 0.3816(12) 0.9877(5) 0.2154(4) 0.238(6) Uani 1 d . . .
H27A H 0.4490 0.9729 0.1783 0.357 Uiso 1 calc R . .
H27B H 0.3117 0.9608 0.2122 0.357 Uiso 1 calc R . .
H27C H 0.4014 0.9592 0.2606 0.357 Uiso 1 calc R . .
C28 C 0.2379(11) 1.1070(11) 0.2611(3) 0.259(7) Uani 1 d . . .
H28A H 0.2474 1.0670 0.3062 0.388 Uiso 1 calc R . .
H28B H 0.1749 1.0853 0.2462 0.388 Uiso 1 calc R . .
H28C H 0.2165 1.1748 0.2652 0.388 Uiso 1 calc R . .
C29 C 0.1677(5) 1.4056(5) 0.1238(5) 0.143(3) Uani 1 d . . .
C30 C 0.0632(7) 1.3486(7) 0.1409(7) 0.242(6) Uani 1 d . . .
H30A H 0.0767 1.2891 0.1751 0.362 Uiso 1 calc R . .
H30B H 0.0536 1.3320 0.0987 0.362 Uiso 1 calc R . .
H30C H -0.0090 1.3874 0.1603 0.362 Uiso 1 calc R . .
C31 C 0.1487(9) 1.4945(7) 0.0651(7) 0.274(8) Uani 1 d . . .
H31A H 0.1423 1.4723 0.0242 0.411 Uiso 1 calc R . .
H31B H 0.2163 1.5325 0.0529 0.411 Uiso 1 calc R . .
H31C H 0.0754 1.5347 0.0811 0.411 Uiso 1 calc R . .
C32 C 0.1866(10) 1.4424(10) 0.1852(8) 0.329(9) Uani 1 d . . .
H32A H 0.1828 1.3892 0.2260 0.493 Uiso 1 calc R . .
H32B H 0.1243 1.4948 0.1957 0.493 Uiso 1 calc R . .
H32C H 0.2646 1.4664 0.1730 0.493 Uiso 1 calc R . .
C33 C 0.5815(3) 1.1988(3) 0.0320(2) 0.0667(9) Uani 1 d . . .
C34 C 0.7895(4) 1.1625(4) -0.0182(3) 0.1044(16) Uani 1 d . . .
H34 H 0.7615 1.1112 -0.0344 0.125 Uiso 1 calc R . .
C35 C 0.8748(7) 1.2173(6) -0.0766(4) 0.187(4) Uani 1 d . . .
H35A H 0.8332 1.2523 -0.1131 0.281 Uiso 1 calc R . .
H35B H 0.9398 1.1719 -0.0956 0.281 Uiso 1 calc R . .
H35C H 0.9072 1.2635 -0.0594 0.281 Uiso 1 calc R . .
C36 C 0.8444(6) 1.1174(6) 0.0438(5) 0.181(3) Uani 1 d . . .
H36A H 0.8764 1.1673 0.0574 0.271 Uiso 1 calc R . .
H36B H 0.9088 1.0673 0.0315 0.271 Uiso 1 calc R . .
H36C H 0.7836 1.0884 0.0826 0.271 Uiso 1 calc R . .
C37 C 0.5612(4) 1.4049(3) 0.08258(19) 0.0638(9) Uani 1 d . . .
C38 C 0.6508(5) 1.3718(4) 0.1826(3) 0.0952(15) Uani 1 d . . .
H38 H 0.7064 1.4204 0.1548 0.114 Uiso 1 calc R . .
C39 C 0.7203(8) 1.2808(5) 0.2176(4) 0.178(4) Uani 1 d . . .
H39A H 0.6644 1.2356 0.2469 0.268 Uiso 1 calc R . .
H39B H 0.7658 1.2990 0.2463 0.268 Uiso 1 calc R . .
H39C H 0.7749 1.2499 0.1820 0.268 Uiso 1 calc R . .
C40 C 0.5567(8) 1.4156(6) 0.2357(4) 0.168(3) Uani 1 d . . .
H40A H 0.5052 1.4666 0.2120 0.251 Uiso 1 calc R . .
H40B H 0.5949 1.4434 0.2634 0.251 Uiso 1 calc R . .
H40C H 0.5089 1.3654 0.2662 0.251 Uiso 1 calc R . .
HN5 H 0.951(4) 0.588(3) 0.500(2) 0.079(12) Uiso 1 d . . .
HN10 H 0.490(3) 1.412(3) 0.0026(19) 0.068(11) Uiso 1 d . . .

loop_
_atom_site_aniso_label
_atom_site_aniso_U_11
_atom_site_aniso_U_22
_atom_site_aniso_U_33
_atom_site_aniso_U_23
_atom_site_aniso_U_13
_atom_site_aniso_U_12
P1 0.0690(6) 0.0538(5) 0.0768(6) -0.0125(5) -0.0260(5) 0.0100(4)
P2 0.0581(5) 0.0452(5) 0.0585(5) -0.0119(4) -0.0175(4) -0.0007(4)
P3 0.0930(8) 0.0600(6) 0.0763(7) -0.0021(5) -0.0311(6) -0.0292(5)
P4 0.0669(6) 0.0555(5) 0.0643(6) -0.0086(4) -0.0169(4) -0.0144(4)
Cl1 0.0870(8) 0.1130(9) 0.1202(10) -0.0094(8) -0.0565(7) 0.0149(7)
Cl2 0.1086(9) 0.1312(11) 0.1132(10) 0.0039(8) -0.0287(8) -0.0707(9)
O1 0.0871(18) 0.0515(14) 0.113(2) -0.0313(14) -0.0496(16) 0.0117(13)
O2 0.0820(18) 0.0650(15) 0.119(2) -0.0350(15) -0.0567(17) 0.0119(13)
O3 0.0766(18) 0.0490(15) 0.118(2) -0.0001(14) 0.0108(16) 0.0130(13)
O4 0.0692(17) 0.0528(14) 0.099(2) 0.0011(14) 0.0110(15) 0.0005(12)
O5 0.0840(19) 0.0488(15) 0.136(3) -0.0201(15) -0.0286(18) -0.0093(13)
O6 0.0656(16) 0.0662(16) 0.108(2) -0.0181(15) -0.0155(15) -0.0082(13)
O7 0.127(2) 0.0517(14) 0.0875(19) 0.0012(13) -0.0539(18) -0.0280(15)
O8 0.0987(19) 0.0591(14) 0.0707(16) 0.0061(12) -0.0421(15) -0.0255(13)
N1 0.0561(16) 0.0547(16) 0.0622(17) -0.0104(13) -0.0175(13) 0.0068(12)
N2 0.0663(18) 0.0510(15) 0.0586(16) -0.0055(13) -0.0187(14) 0.0016(13)
N3 0.094(2) 0.0546(17) 0.095(2) -0.0280(17) -0.0343(19) -0.0061(16)
N4 0.0560(15) 0.0372(13) 0.0647(16) -0.0099(12) -0.0187(13) 0.0007(11)
N5 0.0568(17) 0.0409(14) 0.0688(18) -0.0045(13) -0.0129(14) 0.0033(12)
N6 0.0740(19) 0.0587(17) 0.0621(17) -0.0027(14) -0.0255(15) -0.0205(14)
N7 0.092(2) 0.0657(18) 0.0609(17) 0.0023(14) -0.0252(16) -0.0326(16)
N8 0.085(2) 0.071(2) 0.114(3) -0.035(2) -0.006(2) -0.0067(18)
N9 0.0625(17) 0.0409(14) 0.0700(18) -0.0073(12) -0.0217(14) -0.0106(12)
N10 0.0727(19) 0.0458(15) 0.0653(18) -0.0020(13) -0.0295(15) -0.0139(13)
C1 0.068(2) 0.080(3) 0.068(2) -0.012(2) -0.0021(19) 0.000(2)
C2 0.106(4) 0.204(7) 0.069(3) 0.024(4) 0.002(3) 0.040(4)
C3 0.147(5) 0.161(6) 0.090(4) -0.012(4) 0.024(4) 0.064(5)
C4 0.294(11) 0.263(10) 0.130(6) -0.064(6) 0.062(7) -0.218(9)
C5 0.087(3) 0.068(2) 0.063(2) 0.0030(19) -0.016(2) -0.003(2)
C6 0.122(6) 0.312(12) 0.176(7) 0.167(8) 0.041(5) 0.020(7)
C7 0.294(13) 0.400(16) 0.067(4) 0.005(6) -0.023(6) -0.198(12)
C8 0.349(14) 0.077(4) 0.190(8) 0.019(5) 0.112(9) -0.019(6)
C9 0.109(4) 0.077(3) 0.127(4) -0.046(3) -0.051(3) -0.009(3)
C10 0.255(11) 0.187(8) 0.350(14) -0.120(9) -0.228(11) 0.026(7)
C11 0.366(15) 0.102(5) 0.222(9) -0.016(5) -0.132(10) -0.105(7)
C12 0.198(9) 0.356(14) 0.335(13) -0.307(13) 0.043(9) -0.072(9)
C13 0.059(2) 0.056(2) 0.073(2) -0.0173(17) -0.0228(17) -0.0006(16)
C14 0.100(4) 0.087(3) 0.174(5) -0.073(4) -0.081(4) 0.024(3)
C15 0.352(14) 0.158(7) 0.337(13) -0.110(8) -0.288(12) 0.066(8)
C16 0.122(6) 0.178(7) 0.322(12) -0.145(8) -0.046(7) -0.036(5)
C17 0.055(2) 0.0453(19) 0.087(3) -0.0085(18) -0.0055(18) 0.0013(15)
C18 0.086(3) 0.085(3) 0.131(5) 0.006(3) 0.041(3) -0.006(3)
C19 0.130(8) 0.51(2) 0.45(2) -0.30(2) 0.141(11) -0.138(12)
C20 0.141(8) 0.77(4) 0.293(14) -0.37(2) 0.028(9) 0.018(14)
C21 0.108(3) 0.081(3) 0.068(2) 0.001(2) -0.042(2) -0.032(2)
C22 0.253(11) 0.242(10) 0.129(6) 0.009(6) -0.108(7) 0.076(8)
C23 0.406(14) 0.165(6) 0.101(4) 0.009(4) -0.120(7) -0.154(8)
C24 0.199(7) 0.300(10) 0.060(3) 0.000(4) -0.024(4) -0.152(8)
C25 0.162(5) 0.111(4) 0.064(3) 0.018(2) -0.045(3) -0.069(4)
C26 0.289(10) 0.185(6) 0.113(4) 0.069(4) -0.135(6) -0.155(7)
C27 0.495(19) 0.106(5) 0.171(7) 0.060(5) -0.218(11) -0.103(8)
C28 0.269(12) 0.442(19) 0.067(4) 0.003(7) -0.017(6) -0.158(13)
C29 0.091(4) 0.097(4) 0.226(8) -0.069(5) 0.025(4) -0.006(3)
C30 0.084(5) 0.195(9) 0.421(17) -0.103(10) 0.036(7) -0.029(5)
C31 0.162(8) 0.130(7) 0.43(2) -0.012(9) 0.030(10) 0.065(6)
C32 0.216(12) 0.425(19) 0.43(2) -0.365(19) -0.049(12) 0.085(12)
C33 0.067(2) 0.059(2) 0.079(2) -0.0109(18) -0.0272(19) -0.0098(18)
C34 0.070(3) 0.092(3) 0.151(5) -0.043(3) -0.016(3) 0.008(2)
C35 0.126(6) 0.160(7) 0.215(9) -0.035(6) 0.060(6) -0.001(5)
C36 0.109(5) 0.189(7) 0.242(9) -0.049(7) -0.074(6) 0.051(5)
C37 0.078(2) 0.054(2) 0.063(2) -0.0016(16) -0.0256(18) -0.0145(17)
C38 0.130(4) 0.095(3) 0.081(3) 0.004(2) -0.058(3) -0.049(3)
C39 0.232(9) 0.157(6) 0.183(7) 0.023(5) -0.156(7) -0.042(6)
C40 0.201(8) 0.217(8) 0.117(5) -0.075(6) -0.047(5) -0.038(7)

loop_
_geom_bond_atom_site_label_1
_geom_bond_atom_site_label_2
_geom_bond_distance
_geom_bond_site_symmetry_2
_geom_bond_publ_flag
P1 N1 1.680(3) . ?
P1 N2 1.695(3) . ?
P1 Cl1 2.1425(16) . ?
P1 P2 2.5202(13) . ?
P2 N3 1.488(3) . ?
P2 N2 1.674(3) . ?
P2 N1 1.681(3) . ?
P2 N4 1.723(3) . ?
P3 N7 1.684(3) . ?
P3 N6 1.686(3) . ?
P3 Cl2 2.1602(18) . ?
P3 P4 2.5182(14) . ?
P4 N8 1.481(3) . ?
P4 N7 1.668(3) . ?
P4 N6 1.676(3) . ?
P4 N9 1.720(3) . ?
O1 C13 1.206(4) . ?
O2 C13 1.321(4) . ?
O2 C14 1.468(5) . ?
O3 C17 1.217(4) . ?
O4 C17 1.325(4) . ?
O4 C18 1.457(5) . ?
O5 C33 1.200(4) . ?
O6 C33 1.324(4) . ?
O6 C34 1.467(5) . ?
O7 C37 1.221(4) . ?
O8 C37 1.337(4) . ?
O8 C38 1.459(5) . ?
N1 C1 1.488(5) . ?
N2 C5 1.474(5) . ?
N3 C9 1.451(5) . ?
N4 C13 1.391(4) . ?
N4 N5 1.401(3) . ?
N5 C17 1.330(4) . ?
N6 C21 1.484(5) . ?
N7 C25 1.493(5) . ?
N8 C29 1.449(6) . ?
N9 N10 1.392(4) . ?
N9 C33 1.394(5) . ?
N10 C37 1.334(4) . ?
C1 C4 1.478(8) . ?
C1 C2 1.491(7) . ?
C1 C3 1.501(6) . ?
C5 C6 1.406(8) . ?
C5 C7 1.482(8) . ?
C5 C8 1.491(7) . ?
C9 C11 1.456(8) . ?
C9 C12 1.474(9) . ?
C9 C10 1.509(9) . ?
C14 C16 1.475(10) . ?
C14 C15 1.477(9) . ?
C18 C20 1.384(12) . ?
C18 C19 1.394(12) . ?
C21 C23 1.458(7) . ?
C21 C24 1.476(8) . ?
C21 C22 1.506(8) . ?
C25 C26 1.432(7) . ?
C25 C28 1.494(11) . ?
C25 C27 1.502(9) . ?
C29 C30 1.471(9) . ?
C29 C32 1.508(13) . ?
C29 C31 1.520(12) . ?
C34 C35 1.467(8) . ?
C34 C36 1.483(9) . ?
C38 C40 1.478(8) . ?
C38 C39 1.506(8) . ?
